data_7047871
loop_
_publ_author_name
'Kataoka, Yusuke'
'Arakawa, Kazuki'
'Ueda, Hikaru'
'Yano, Natsumi'
'Kawamoto, Tatsuya'
'Handa, Makoto'

_publ_section_title
;
 Experimental and theoretical study of dimer-of-dimers-type
 tetrarhodium(ii) complexes bridged by 1,4-benzenedicarboxylate linkers.
;
_journal_issue 48
_journal_name_full 'Dalton transactions (Cambridge, England : 2003)'
_journal_page_first 17233
_journal_page_last 17242
_journal_paper_doi 10.1039/c8dt03293a
_journal_volume 47
_journal_year 2018
_chemical_formula_sum 'C54 H86 F4 O20 Rh4'
_chemical_formula_weight 1542.86
_space_group_crystal_system monoclinic
_space_group_IT_number 14
_space_group_name_Hall '-P 2ybc'
_space_group_name_H-M_alt 'P 1 21/c 1'
_symmetry_space_group_name_Hall '-P 2ybc'
_symmetry_space_group_name_H-M 'P 1 21/c 1'
_atom_sites_solution_hydrogens geom
_atom_sites_solution_primary direct
_atom_sites_solution_secondary difmap
_audit_creation_method SHELXL-2014/7
_audit_update_record
;
2018-08-11 deposited with the CCDC.
2018-10-23 downloaded from the CCDC.
;
_cell_angle_alpha 90
_cell_angle_beta 109.225(3)
_cell_angle_gamma 90
_cell_formula_units_Z 2
_cell_length_a 11.5391(18)
_cell_length_b 17.587(2)
_cell_length_c 16.956(3)
_cell_measurement_reflns_used 15774
_cell_measurement_temperature 150(2)
_cell_measurement_theta_max 27.80
_cell_measurement_theta_min 1.70
_cell_volume 3249.1(9)
_computing_cell_refinement 'CrystalClear-SM Expert 2.0 r16 (Rigaku, 2014)'
_computing_data_collection 'CrystalClear-SM Expert 2.0 r16 (Rigaku, 2014)'
_computing_data_reduction 'CrystalClear-SM Expert 2.0 r16 (Rigaku, 2014)'
_computing_molecular_graphics 'CrystalStructure 4.2.5 (Rigaku, 2017)'
_computing_publication_material 'CrystalStructure 4.2.5 (Rigaku, 2017)'
_computing_structure_refinement 'SHELXL-2014/7 (Sheldrick, 2014)'
_computing_structure_solution 'SIR2004 (Burla, et al., 2005)'
_diffrn_ambient_temperature 150(2)
_diffrn_detector_area_resol_mean 7.314
_diffrn_measured_fraction_theta_full 0.997
_diffrn_measured_fraction_theta_max 0.970
_diffrn_measurement_device_type 'Rigaku Mercury70'
_diffrn_measurement_method \w
_diffrn_radiation_type MoK\a
_diffrn_radiation_wavelength 0.71075
_diffrn_reflns_av_R_equivalents 0.0162
_diffrn_reflns_av_unetI/netI 0.0157
_diffrn_reflns_Laue_measured_fraction_full 0.997
_diffrn_reflns_Laue_measured_fraction_max 0.970
_diffrn_reflns_limit_h_max 12
_diffrn_reflns_limit_h_min -14
_diffrn_reflns_limit_k_max 20
_diffrn_reflns_limit_k_min -22
_diffrn_reflns_limit_l_max 22
_diffrn_reflns_limit_l_min -21
_diffrn_reflns_number 31516
_diffrn_reflns_point_group_measured_fraction_full 0.997
_diffrn_reflns_point_group_measured_fraction_max 0.970
_diffrn_reflns_theta_full 25.242
_diffrn_reflns_theta_max 27.855
_diffrn_reflns_theta_min 2.211
_diffrn_source 'Rotating anode'
_exptl_absorpt_coefficient_mu 1.077
_exptl_absorpt_correction_T_max 0.807
_exptl_absorpt_correction_T_min 0.703
_exptl_absorpt_correction_type multi-scan
_exptl_absorpt_process_details 'REQAB (Rigaku, 1998)'
_exptl_crystal_colour green
_exptl_crystal_density_diffrn 1.577
_exptl_crystal_density_method 'not measured'
_exptl_crystal_description block
_exptl_crystal_F_000 1572
_exptl_crystal_size_max 0.540
_exptl_crystal_size_mid 0.200
_exptl_crystal_size_min 0.200
_refine_diff_density_max 1.020
_refine_diff_density_min -0.833
_refine_diff_density_rms 0.088
_refine_ls_extinction_method none
_refine_ls_goodness_of_fit_ref 1.062
_refine_ls_hydrogen_treatment constr
_refine_ls_matrix_type full
_refine_ls_number_parameters 370
_refine_ls_number_reflns 7500
_refine_ls_number_restraints 0
_refine_ls_restrained_S_all 1.062
_refine_ls_R_factor_all 0.0321
_refine_ls_R_factor_gt 0.0297
_refine_ls_shift/su_max 0.001
_refine_ls_shift/su_mean 0.000
_refine_ls_structure_factor_coef Fsqd
_refine_ls_weighting_details 'w=1/[\s^2^(Fo^2^)+(0.0365P)^2^+4.4256P] where P=(Fo^2^+2Fc^2^)/3'
_refine_ls_weighting_scheme calc
_refine_ls_wR_factor_gt 0.0708
_refine_ls_wR_factor_ref 0.0731
_reflns_Friedel_coverage 0.000
_reflns_number_gt 6982
_reflns_number_total 7500
_reflns_threshold_expression 'I > 2\s(I)'
_cod_data_source_file c8dt03293a2.cif
_cod_data_source_block shelxl
_cod_depositor_comments 'Adding full bibliography for 7047870--7047871.cif.'
_cod_database_code 7047871
_shelx_shelxl_version_number 2014/7
_shelx_space_group_comment
;
The symmetry employed for this shelxl refinement is uniquely defined
by the following loop, which should always be used as a source of
symmetry information in preference to the above space-group names.
They are only intended as comments.
;
_shelx_estimated_absorpt_t_min 0.594
_shelx_estimated_absorpt_t_max 0.813

loop_
_space_group_symop_operation_xyz
'x, y, z'
'-x, y+1/2, -z+1/2'
'-x, -y, -z'
'x, -y-1/2, z-1/2'

loop_
_atom_site_label
_atom_site_type_symbol
_atom_site_fract_x
_atom_site_fract_y
_atom_site_fract_z
_atom_site_U_iso_or_equiv
_atom_site_adp_type
_atom_site_occupancy
_atom_site_site_symmetry_order
_atom_site_calc_flag
_atom_site_refinement_flags_posn
_atom_site_refinement_flags_adp
Rh1 Rh 0.89370(2) 0.20798(2) 0.22057(2) 0.01464(5) Uani 1 1 d . .
Rh2 Rh 0.82699(2) 0.27453(2) 0.09070(2) 0.01518(5) Uani 1 1 d . .
F1 F 0.78575(12) 0.00331(8) 0.03330(10) 0.0295(3) Uani 1 1 d . .
F2 F 1.15887(13) 0.11868(8) 0.04363(10) 0.0334(3) Uani 1 1 d . .
O1 O 0.72611(14) 0.15648(9) 0.18653(10) 0.0218(3) Uani 1 1 d . .
O2 O 0.66656(15) 0.21716(10) 0.06234(10) 0.0238(3) Uani 1 1 d . .
O3 O 0.82197(15) 0.29395(9) 0.26958(10) 0.0218(3) Uani 1 1 d . .
O4 O 0.75574(15) 0.35547(9) 0.14641(10) 0.0233(3) Uani 1 1 d . .
O5 O 1.05548(14) 0.26507(9) 0.24765(10) 0.0225(3) Uani 1 1 d . .
O6 O 0.99044(14) 0.33106(9) 0.12695(10) 0.0217(3) Uani 1 1 d . .
O7 O 0.95569(15) 0.12237(9) 0.16191(10) 0.0209(3) Uani 1 1 d . .
O8 O 0.89726(15) 0.18770(9) 0.03974(9) 0.0203(3) Uani 1 1 d . .
O9 O 0.96298(15) 0.14942(10) 0.35078(10) 0.0255(3) Uani 1 1 d . .
O10 O 0.76484(18) 0.34024(11) -0.03265(11) 0.0330(4) Uani 1 1 d . .
C1 C 0.64849(19) 0.17322(12) 0.11648(14) 0.0190(4) Uani 1 1 d . .
C2 C 0.5191(2) 0.13997(14) 0.09548(16) 0.0270(5) Uani 1 1 d . .
C3 C 0.5234(3) 0.0630(2) 0.1346(3) 0.0776(15) Uani 1 1 d . .
H3A H 0.5662 0.0667 0.1949 0.093 Uiso 1 1 calc R U
H3B H 0.4396 0.0447 0.1245 0.093 Uiso 1 1 calc R U
H3C H 0.5672 0.0275 0.1099 0.093 Uiso 1 1 calc R U
C4 C 0.4543(3) 0.1379(3) 0.0028(2) 0.0628(11) Uani 1 1 d . .
H4A H 0.4534 0.1890 -0.0204 0.075 Uiso 1 1 calc R U
H4B H 0.4974 0.1030 -0.0231 0.075 Uiso 1 1 calc R U
H4C H 0.3698 0.1203 -0.0085 0.075 Uiso 1 1 calc R U
C5 C 0.4504(3) 0.1948(3) 0.1354(3) 0.0707(13) Uani 1 1 d . .
H5A H 0.4469 0.2454 0.1105 0.085 Uiso 1 1 calc R U
H5B H 0.3669 0.1760 0.1255 0.085 Uiso 1 1 calc R U
H5C H 0.4938 0.1979 0.1956 0.085 Uiso 1 1 calc R U
C6 C 0.76651(19) 0.34754(12) 0.22280(13) 0.0186(4) Uani 1 1 d . .
C7 C 0.7071(2) 0.40911(13) 0.26071(15) 0.0235(5) Uani 1 1 d . .
C8 C 0.5800(3) 0.4263(3) 0.2011(2) 0.0637(12) Uani 1 1 d . .
H8A H 0.5287 0.3808 0.1937 0.076 Uiso 1 1 calc R U
H8B H 0.5433 0.4675 0.2240 0.076 Uiso 1 1 calc R U
H8C H 0.5856 0.4420 0.1470 0.076 Uiso 1 1 calc R U
C9 C 0.6968(4) 0.3832(2) 0.3435(2) 0.0619(11) Uani 1 1 d . .
H9A H 0.6449 0.3378 0.3346 0.074 Uiso 1 1 calc R U
H9B H 0.7787 0.3713 0.3823 0.074 Uiso 1 1 calc R U
H9C H 0.6601 0.4239 0.3670 0.074 Uiso 1 1 calc R U
C10 C 0.7865(4) 0.4790(2) 0.2723(3) 0.0828(16) Uani 1 1 d . .
H10A H 0.8687 0.4675 0.3110 0.099 Uiso 1 1 calc R U
H10B H 0.7923 0.4947 0.2183 0.099 Uiso 1 1 calc R U
H10C H 0.7500 0.5202 0.2953 0.099 Uiso 1 1 calc R U
C11 C 1.0676(2) 0.31585(13) 0.19775(14) 0.0200(4) Uani 1 1 d . .
C12 C 1.2944(3) 0.3141(2) 0.2691(2) 0.0550(9) Uani 1 1 d . .
H12A H 1.2811 0.2849 0.3146 0.066 Uiso 1 1 calc R U
H12B H 1.3055 0.2791 0.2273 0.066 Uiso 1 1 calc R U
H12C H 1.3680 0.3457 0.2915 0.066 Uiso 1 1 calc R U
C13 C 1.1837(2) 0.36479(16) 0.22884(16) 0.0298(5) Uani 1 1 d . .
C14 C 1.2024(3) 0.4106(2) 0.1581(2) 0.0540(9) Uani 1 1 d . .
H14A H 1.1305 0.4429 0.1328 0.065 Uiso 1 1 calc R U
H14B H 1.2756 0.4425 0.1800 0.065 Uiso 1 1 calc R U
H14C H 1.2131 0.3759 0.1158 0.065 Uiso 1 1 calc R U
C15 C 1.1654(4) 0.4172(2) 0.2956(2) 0.0570(10) Uani 1 1 d . .
H15A H 1.1535 0.3865 0.3406 0.068 Uiso 1 1 calc R U
H15B H 1.2379 0.4495 0.3183 0.068 Uiso 1 1 calc R U
H15C H 1.0929 0.4492 0.2707 0.068 Uiso 1 1 calc R U
C16 C 0.93913(19) 0.13108(12) 0.08509(13) 0.0169(4) Uani 1 1 d . .
C17 C 0.97176(19) 0.06341(12) 0.04130(13) 0.0174(4) Uani 1 1 d . .
C18 C 0.8932(2) 0.00155(13) 0.01833(14) 0.0195(4) Uani 1 1 d . .
C19 C 1.0788(2) 0.06038(12) 0.02148(14) 0.0199(4) Uani 1 1 d . .
C20 C 1.0104(3) 0.20035(18) 0.42167(16) 0.0384(7) Uani 1 1 d . .
H20A H 0.9929 0.1801 0.4711 0.046 Uiso 1 1 calc R U
H20B H 0.9726 0.2513 0.4084 0.046 Uiso 1 1 calc R U
C21 C 1.1466(3) 0.2045(2) 0.4381(2) 0.0525(9) Uani 1 1 d . .
H21A H 1.1922 0.2045 0.4988 0.063 Uiso 1 1 calc R U
H21B H 1.1683 0.2509 0.4129 0.063 Uiso 1 1 calc R U
C22 C 1.1748(3) 0.1330(2) 0.3966(3) 0.0662(11) Uani 1 1 d . .
H22A H 1.2070 0.1465 0.3510 0.079 Uiso 1 1 calc R U
H22B H 1.2360 0.1010 0.4378 0.079 Uiso 1 1 calc R U
C23 C 1.0552(3) 0.09253(17) 0.36300(19) 0.0448(7) Uani 1 1 d . .
H23A H 1.0482 0.0672 0.3095 0.054 Uiso 1 1 calc R U
H23B H 1.0472 0.0536 0.4031 0.054 Uiso 1 1 calc R U
C24 C 0.7712(3) 0.42007(18) -0.0277(2) 0.0543(9) Uani 1 1 d . .
H24A H 0.8025 0.4409 -0.0710 0.065 Uiso 1 1 calc R U
H24B H 0.8266 0.4363 0.0278 0.065 Uiso 1 1 calc R U
C25 C 0.6454(4) 0.4468(2) -0.0411(3) 0.0616(10) Uani 1 1 d . .
H25A H 0.6256 0.4904 -0.0802 0.074 Uiso 1 1 calc R U
H25B H 0.6363 0.4631 0.0125 0.074 Uiso 1 1 calc R U
C26 C 0.5625(4) 0.3816(3) -0.0768(4) 0.111(2) Uani 1 1 d . .
H26A H 0.4969 0.3964 -0.1288 0.133 Uiso 1 1 calc R U
H26B H 0.5247 0.3617 -0.0364 0.133 Uiso 1 1 calc R U
C27 C 0.6509(4) 0.3219(2) -0.0946(2) 0.0641(11) Uani 1 1 d . .
H27A H 0.6251 0.2694 -0.0876 0.077 Uiso 1 1 calc R U
H27B H 0.6552 0.3279 -0.1516 0.077 Uiso 1 1 calc R U

loop_
_atom_site_aniso_label
_atom_site_aniso_U_11
_atom_site_aniso_U_22
_atom_site_aniso_U_33
_atom_site_aniso_U_23
_atom_site_aniso_U_13
_atom_site_aniso_U_12
Rh1 0.01531(9) 0.01567(9) 0.01274(9) -0.00051(6) 0.00435(6) 0.00104(5)
Rh2 0.01644(9) 0.01553(9) 0.01330(9) 0.00001(6) 0.00452(6) 0.00079(5)
F1 0.0226(7) 0.0289(7) 0.0453(9) -0.0078(6) 0.0225(6) -0.0036(5)
F2 0.0273(7) 0.0240(7) 0.0542(10) -0.0148(7) 0.0207(7) -0.0118(6)
O1 0.0199(8) 0.0234(8) 0.0211(8) 0.0022(6) 0.0054(6) -0.0037(6)
O2 0.0191(8) 0.0294(9) 0.0202(8) 0.0019(7) 0.0031(6) -0.0043(6)
O3 0.0266(8) 0.0207(8) 0.0183(8) -0.0017(6) 0.0074(6) 0.0069(6)
O4 0.0295(8) 0.0217(8) 0.0206(8) 0.0016(6) 0.0106(6) 0.0091(6)
O5 0.0182(8) 0.0273(8) 0.0194(8) 0.0008(7) 0.0026(6) -0.0048(6)
O6 0.0211(8) 0.0222(8) 0.0210(8) 0.0006(6) 0.0056(6) -0.0056(6)
O7 0.0271(8) 0.0180(7) 0.0184(7) -0.0014(6) 0.0086(6) 0.0056(6)
O8 0.0279(8) 0.0169(7) 0.0175(7) -0.0012(6) 0.0092(6) 0.0038(6)
O9 0.0284(8) 0.0277(9) 0.0184(8) 0.0029(7) 0.0051(6) 0.0025(7)
O10 0.0411(10) 0.0320(10) 0.0247(9) 0.0115(8) 0.0092(8) 0.0082(8)
C1 0.0182(10) 0.0175(10) 0.0206(10) -0.0047(8) 0.0054(8) -0.0024(8)
C2 0.0204(11) 0.0295(13) 0.0294(12) -0.0023(10) 0.0060(9) -0.0069(9)
C3 0.0390(18) 0.059(2) 0.113(4) 0.041(2) -0.004(2) -0.0260(17)
C4 0.0434(18) 0.101(3) 0.0371(17) -0.0141(19) 0.0045(14) -0.044(2)
C5 0.0274(16) 0.095(3) 0.094(3) -0.043(3) 0.0249(18) -0.0121(18)
C6 0.0181(10) 0.0185(10) 0.0194(10) -0.0034(8) 0.0064(8) -0.0004(8)
C7 0.0260(11) 0.0205(11) 0.0257(11) -0.0037(9) 0.0107(9) 0.0050(9)
C8 0.0466(19) 0.089(3) 0.0478(19) -0.0206(19) 0.0049(15) 0.0400(19)
C9 0.103(3) 0.058(2) 0.0395(17) 0.0102(16) 0.0429(19) 0.046(2)
C10 0.099(3) 0.044(2) 0.141(4) -0.055(3) 0.087(3) -0.034(2)
C11 0.0187(10) 0.0224(11) 0.0203(10) -0.0047(9) 0.0084(8) -0.0029(8)
C12 0.0217(14) 0.076(2) 0.064(2) 0.0090(19) 0.0093(14) -0.0073(15)
C13 0.0239(12) 0.0379(14) 0.0273(12) -0.0033(11) 0.0080(10) -0.0127(10)
C14 0.0469(18) 0.070(2) 0.0418(17) 0.0082(16) 0.0103(14) -0.0349(17)
C15 0.061(2) 0.055(2) 0.061(2) -0.0308(18) 0.0279(18) -0.0312(17)
C16 0.0168(9) 0.0165(10) 0.0187(10) -0.0034(8) 0.0076(8) -0.0008(7)
C17 0.0207(10) 0.0155(10) 0.0164(10) -0.0014(8) 0.0066(8) 0.0018(8)
C18 0.0176(10) 0.0207(10) 0.0231(11) -0.0009(9) 0.0106(8) -0.0009(8)
C19 0.0196(10) 0.0170(10) 0.0238(11) -0.0044(8) 0.0080(8) -0.0039(8)
C20 0.0468(16) 0.0448(17) 0.0196(12) -0.0029(11) 0.0054(11) 0.0135(13)
C21 0.0517(19) 0.063(2) 0.0315(16) 0.0107(15) -0.0020(14) -0.0203(16)
C22 0.0397(19) 0.072(3) 0.091(3) 0.030(2) 0.0266(19) 0.0227(17)
C23 0.063(2) 0.0331(15) 0.0337(15) 0.0058(12) 0.0093(14) 0.0213(14)
C24 0.063(2) 0.0327(16) 0.058(2) 0.0206(15) 0.0073(17) -0.0022(14)
C25 0.074(3) 0.047(2) 0.063(2) 0.0069(18) 0.021(2) 0.0148(18)
C26 0.039(2) 0.086(4) 0.178(6) 0.047(4) -0.004(3) 0.013(2)
C27 0.094(3) 0.0408(19) 0.0292(16) 0.0048(14) -0.0176(17) -0.0033(18)

loop_
_atom_type_symbol
_atom_type_description
_atom_type_scat_dispersion_real
_atom_type_scat_dispersion_imag
_atom_type_scat_source
C C 0.0033 0.0016 'International Tables Vol C Tables 4.2.6.8 and 6.1.1.4'
H H 0.0000 0.0000 'International Tables Vol C Tables 4.2.6.8 and 6.1.1.4'
F F 0.0171 0.0103 'International Tables Vol C Tables 4.2.6.8 and 6.1.1.4'
O O 0.0106 0.0060 'International Tables Vol C Tables 4.2.6.8 and 6.1.1.4'
Rh Rh -1.1178 0.9187 'International Tables Vol C Tables 4.2.6.8 and 6.1.1.4'

loop_
_geom_angle_atom_site_label_1
_geom_angle_atom_site_label_2
_geom_angle_atom_site_label_3
_geom_angle
_geom_angle_site_symmetry_1
_geom_angle_site_symmetry_3
O3 Rh1 O5 90.43(7) . .
O3 Rh1 O1 88.29(7) . .
O5 Rh1 O1 175.74(6) . .
O3 Rh1 O7 175.44(6) . .
O5 Rh1 O7 91.77(7) . .
O1 Rh1 O7 89.22(7) . .
O3 Rh1 O9 90.01(6) . .
O5 Rh1 O9 90.07(6) . .
O1 Rh1 O9 93.99(6) . .
O7 Rh1 O9 93.98(6) . .
O3 Rh1 Rh2 87.78(5) . .
O5 Rh1 Rh2 87.67(5) . .
O1 Rh1 Rh2 88.22(4) . .
O7 Rh1 Rh2 88.32(4) . .
O9 Rh1 Rh2 176.84(4) . .
O2 Rh2 O4 88.92(7) . .
O2 Rh2 O6 176.43(6) . .
O4 Rh2 O6 89.65(7) . .
O2 Rh2 O8 89.22(7) . .
O4 Rh2 O8 176.29(6) . .
O6 Rh2 O8 92.03(7) . .
O2 Rh2 O10 92.74(7) . .
O4 Rh2 O10 91.04(7) . .
O6 Rh2 O10 90.56(7) . .
O8 Rh2 O10 92.26(6) . .
O2 Rh2 Rh1 88.09(5) . .
O4 Rh2 Rh1 88.37(5) . .
O6 Rh2 Rh1 88.61(4) . .
O8 Rh2 Rh1 88.36(4) . .
O10 Rh2 Rh1 178.97(5) . .
C1 O1 Rh1 118.35(14) . .
C1 O2 Rh2 119.18(14) . .
C6 O3 Rh1 119.34(14) . .
C6 O4 Rh2 118.74(14) . .
C11 O5 Rh1 119.41(14) . .
C11 O6 Rh2 118.35(14) . .
C16 O7 Rh1 116.84(14) . .
C16 O8 Rh2 117.36(13) . .
C23 O9 C20 104.6(2) . .
C23 O9 Rh1 117.11(16) . .
C20 O9 Rh1 115.48(15) . .
C24 O10 C27 106.7(2) . .
C24 O10 Rh2 117.04(19) . .
C27 O10 Rh2 119.69(19) . .
O1 C1 O2 126.0(2) . .
O1 C1 C2 117.6(2) . .
O2 C1 C2 116.4(2) . .
C3 C2 C4 111.9(3) . .
C3 C2 C1 110.7(2) . .
C4 C2 C1 111.3(2) . .
C3 C2 C5 108.5(3) . .
C4 C2 C5 108.9(3) . .
C1 C2 C5 105.2(2) . .
C2 C3 H3A 109.5 . .
C2 C3 H3B 109.5 . .
H3A C3 H3B 109.5 . .
C2 C3 H3C 109.5 . .
H3A C3 H3C 109.5 . .
H3B C3 H3C 109.5 . .
C2 C4 H4A 109.5 . .
C2 C4 H4B 109.5 . .
H4A C4 H4B 109.5 . .
C2 C4 H4C 109.5 . .
H4A C4 H4C 109.5 . .
H4B C4 H4C 109.5 . .
C2 C5 H5A 109.5 . .
C2 C5 H5B 109.5 . .
H5A C5 H5B 109.5 . .
C2 C5 H5C 109.5 . .
H5A C5 H5C 109.5 . .
H5B C5 H5C 109.5 . .
O3 C6 O4 125.7(2) . .
O3 C6 C7 117.94(19) . .
O4 C6 C7 116.38(19) . .
C10 C7 C8 109.7(3) . .
C10 C7 C9 110.7(3) . .
C8 C7 C9 108.9(3) . .
C10 C7 C6 107.1(2) . .
C8 C7 C6 109.3(2) . .
C9 C7 C6 111.0(2) . .
C7 C8 H8A 109.5 . .
C7 C8 H8B 109.5 . .
H8A C8 H8B 109.5 . .
C7 C8 H8C 109.5 . .
H8A C8 H8C 109.5 . .
H8B C8 H8C 109.5 . .
C7 C9 H9A 109.5 . .
C7 C9 H9B 109.5 . .
H9A C9 H9B 109.5 . .
C7 C9 H9C 109.5 . .
H9A C9 H9C 109.5 . .
H9B C9 H9C 109.5 . .
C7 C10 H10A 109.5 . .
C7 C10 H10B 109.5 . .
H10A C10 H10B 109.5 . .
C7 C10 H10C 109.5 . .
H10A C10 H10C 109.5 . .
H10B C10 H10C 109.5 . .
O6 C11 O5 125.7(2) . .
O6 C11 C13 118.0(2) . .
O5 C11 C13 116.2(2) . .
C13 C12 H12A 109.5 . .
C13 C12 H12B 109.5 . .
H12A C12 H12B 109.5 . .
C13 C12 H12C 109.5 . .
H12A C12 H12C 109.5 . .
H12B C12 H12C 109.5 . .
C14 C13 C12 110.4(3) . .
C14 C13 C15 110.8(3) . .
C12 C13 C15 108.7(3) . .
C14 C13 C11 111.2(2) . .
C12 C13 C11 109.6(2) . .
C15 C13 C11 106.0(2) . .
C13 C14 H14A 109.5 . .
C13 C14 H14B 109.5 . .
H14A C14 H14B 109.5 . .
C13 C14 H14C 109.5 . .
H14A C14 H14C 109.5 . .
H14B C14 H14C 109.5 . .
C13 C15 H15A 109.5 . .
C13 C15 H15B 109.5 . .
H15A C15 H15B 109.5 . .
C13 C15 H15C 109.5 . .
H15A C15 H15C 109.5 . .
H15B C15 H15C 109.5 . .
O8 C16 O7 128.77(19) . .
O8 C16 C17 115.55(18) . .
O7 C16 C17 115.66(18) . .
C19 C17 C18 117.05(19) . .
C19 C17 C16 122.36(19) . .
C18 C17 C16 120.59(18) . .
F1 C18 C19 119.40(19) . 3_755
F1 C18 C17 119.12(19) . .
C19 C18 C17 121.4(2) 3_755 .
F2 C19 C18 119.30(19) . 3_755
F2 C19 C17 119.18(19) . .
C18 C19 C17 121.5(2) 3_755 .
O9 C20 C21 105.6(2) . .
O9 C20 H20A 110.6 . .
C21 C20 H20A 110.6 . .
O9 C20 H20B 110.6 . .
C21 C20 H20B 110.6 . .
H20A C20 H20B 108.8 . .
C20 C21 C22 104.1(3) . .
C20 C21 H21A 110.9 . .
C22 C21 H21A 110.9 . .
C20 C21 H21B 110.9 . .
C22 C21 H21B 110.9 . .
H21A C21 H21B 109.0 . .
C23 C22 C21 105.0(3) . .
C23 C22 H22A 110.8 . .
C21 C22 H22A 110.8 . .
C23 C22 H22B 110.8 . .
C21 C22 H22B 110.8 . .
H22A C22 H22B 108.8 . .
O9 C23 C22 105.9(3) . .
O9 C23 H23A 110.6 . .
C22 C23 H23A 110.6 . .
O9 C23 H23B 110.6 . .
C22 C23 H23B 110.6 . .
H23A C23 H23B 108.7 . .
O10 C24 C25 106.3(3) . .
O10 C24 H24A 110.5 . .
C25 C24 H24A 110.5 . .
O10 C24 H24B 110.5 . .
C25 C24 H24B 110.5 . .
H24A C24 H24B 108.7 . .
C24 C25 C26 106.6(3) . .
C24 C25 H25A 110.4 . .
C26 C25 H25A 110.4 . .
C24 C25 H25B 110.4 . .
C26 C25 H25B 110.4 . .
H25A C25 H25B 108.6 . .
C25 C26 C27 102.9(3) . .
C25 C26 H26A 111.2 . .
C27 C26 H26A 111.2 . .
C25 C26 H26B 111.2 . .
C27 C26 H26B 111.2 . .
H26A C26 H26B 109.1 . .
O10 C27 C26 102.1(3) . .
O10 C27 H27A 111.4 . .
C26 C27 H27A 111.4 . .
O10 C27 H27B 111.4 . .
C26 C27 H27B 111.4 . .
H27A C27 H27B 109.2 . .

loop_
_geom_bond_atom_site_label_1
_geom_bond_atom_site_label_2
_geom_bond_distance
_geom_bond_site_symmetry_2
Rh1 O3 2.0285(15) .
Rh1 O5 2.0346(16) .
Rh1 O1 2.0391(15) .
Rh1 O7 2.0582(15) .
Rh1 O9 2.3262(16) .
Rh1 Rh2 2.3865(4) .
Rh2 O2 2.0223(16) .
Rh2 O4 2.0264(15) .
Rh2 O6 2.0396(15) .
Rh2 O8 2.0487(15) .
Rh2 O10 2.2884(17) .
F1 C18 1.345(2) .
F2 C19 1.348(2) .
O1 C1 1.265(3) .
O2 C1 1.269(3) .
O3 C6 1.262(3) .
O4 C6 1.268(3) .
O5 C11 1.269(3) .
O6 C11 1.265(3) .
O7 C16 1.262(3) .
O8 C16 1.254(3) .
O9 C23 1.425(3) .
O9 C20 1.454(3) .
O10 C24 1.407(4) .
O10 C27 1.424(4) .
C1 C2 1.532(3) .
C2 C3 1.501(4) .
C2 C4 1.502(4) .
C2 C5 1.539(4) .
C3 H3A 0.9800 .
C3 H3B 0.9800 .
C3 H3C 0.9800 .
C4 H4A 0.9800 .
C4 H4B 0.9800 .
C4 H4C 0.9800 .
C5 H5A 0.9800 .
C5 H5B 0.9800 .
C5 H5C 0.9800 .
C6 C7 1.532(3) .
C7 C10 1.506(4) .
C7 C8 1.513(4) .
C7 C9 1.517(4) .
C8 H8A 0.9800 .
C8 H8B 0.9800 .
C8 H8C 0.9800 .
C9 H9A 0.9800 .
C9 H9B 0.9800 .
C9 H9C 0.9800 .
C10 H10A 0.9800 .
C10 H10B 0.9800 .
C10 H10C 0.9800 .
C11 C13 1.532(3) .
C12 C13 1.523(4) .
C12 H12A 0.9800 .
C12 H12B 0.9800 .
C12 H12C 0.9800 .
C13 C14 1.519(4) .
C13 C15 1.527(4) .
C14 H14A 0.9800 .
C14 H14B 0.9800 .
C14 H14C 0.9800 .
C15 H15A 0.9800 .
C15 H15B 0.9800 .
C15 H15C 0.9800 .
C16 C17 1.514(3) .
C17 C19 1.384(3) .
C17 C18 1.387(3) .
C18 C19 1.375(3) 3_755
C19 C18 1.375(3) 3_755
C20 C21 1.506(5) .
C20 H20A 0.9900 .
C20 H20B 0.9900 .
C21 C22 1.527(6) .
C21 H21A 0.9900 .
C21 H21B 0.9900 .
C22 C23 1.490(5) .
C22 H22A 0.9900 .
C22 H22B 0.9900 .
C23 H23A 0.9900 .
C23 H23B 0.9900 .
C24 C25 1.470(5) .
C24 H24A 0.9900 .
C24 H24B 0.9900 .
C25 C26 1.488(6) .
C25 H25A 0.9900 .
C25 H25B 0.9900 .
C26 C27 1.560(7) .
C26 H26A 0.9900 .
C26 H26B 0.9900 .
C27 H27A 0.9900 .
C27 H27B 0.9900 .

loop_
_geom_torsion_atom_site_label_1
_geom_torsion_atom_site_label_2
_geom_torsion_atom_site_label_3
_geom_torsion_atom_site_label_4
_geom_torsion
_geom_torsion_site_symmetry_4
Rh1 O1 C1 O2 3.5(3) .
Rh1 O1 C1 C2 -174.25(15) .
Rh2 O2 C1 O1 -5.7(3) .
Rh2 O2 C1 C2 172.05(15) .
O1 C1 C2 C3 -32.4(4) .
O2 C1 C2 C3 149.6(3) .
O1 C1 C2 C4 -157.6(3) .
O2 C1 C2 C4 24.4(3) .
O1 C1 C2 C5 84.6(3) .
O2 C1 C2 C5 -93.4(3) .
Rh1 O3 C6 O4 -3.8(3) .
Rh1 O3 C6 C7 176.55(14) .
Rh2 O4 C6 O3 2.4(3) .
Rh2 O4 C6 C7 -178.00(14) .
O3 C6 C7 C10 105.7(3) .
O4 C6 C7 C10 -74.0(3) .
O3 C6 C7 C8 -135.4(3) .
O4 C6 C7 C8 44.9(3) .
O3 C6 C7 C9 -15.3(3) .
O4 C6 C7 C9 165.0(3) .
Rh2 O6 C11 O5 3.9(3) .
Rh2 O6 C11 C13 -173.11(15) .
Rh1 O5 C11 O6 -6.4(3) .
Rh1 O5 C11 C13 170.66(15) .
O6 C11 C13 C14 -15.5(3) .
O5 C11 C13 C14 167.2(3) .
O6 C11 C13 C12 -137.8(2) .
O5 C11 C13 C12 44.9(3) .
O6 C11 C13 C15 105.0(3) .
O5 C11 C13 C15 -72.2(3) .
Rh2 O8 C16 O7 -7.7(3) .
Rh2 O8 C16 C17 170.86(13) .
Rh1 O7 C16 O8 5.6(3) .
Rh1 O7 C16 C17 -173.02(13) .
O8 C16 C17 C19 78.3(3) .
O7 C16 C17 C19 -102.9(2) .
O8 C16 C17 C18 -100.9(2) .
O7 C16 C17 C18 77.9(3) .
C19 C17 C18 F1 -177.3(2) .
C16 C17 C18 F1 1.9(3) .
C19 C17 C18 C19 0.7(4) 3_755
C16 C17 C18 C19 180.0(2) 3_755
C18 C17 C19 F2 -179.0(2) .
C16 C17 C19 F2 1.7(3) .
C18 C17 C19 C18 -0.7(4) 3_755
C16 C17 C19 C18 -180.0(2) 3_755
C23 O9 C20 C21 37.0(3) .
Rh1 O9 C20 C21 -93.3(2) .
O9 C20 C21 C22 -20.7(3) .
C20 C21 C22 C23 -2.1(4) .
C20 O9 C23 C22 -38.5(3) .
Rh1 O9 C23 C22 90.8(3) .
C21 C22 C23 O9 24.7(4) .
C27 O10 C24 C25 35.6(4) .
Rh2 O10 C24 C25 -101.6(3) .
O10 C24 C25 C26 -15.3(5) .
C24 C25 C26 C27 -8.5(5) .
C24 O10 C27 C26 -39.9(4) .
Rh2 O10 C27 C26 95.9(3) .
C25 C26 C27 O10 28.8(5) .
